data_4029097
loop_
_publ_author_name
'Broman, S\/oren Lindb&#x00E6;k'
'Jevric, Martyn'
'Bond, Andrew D.'
'Nielsen, Mogens Br\/ondsted'

_publ_section_title
;
 Syntheses of donor-acceptor-functionalized dihydroazulenes.
;
_journal_issue 1
_journal_name_full 'The Journal of organic chemistry'
_journal_page_first 41
_journal_page_last 64
_journal_paper_doi 10.1021/jo4020326
_journal_volume 79
_journal_year 2014
_chemical_formula_moiety 'C24 H14 N4 O4'
_chemical_formula_sum 'C24 H14 N4 O4'
_chemical_formula_weight 422.39
_chemical_name_common 072-1
_space_group_IT_number 61
_symmetry_cell_setting orthorhombic
_symmetry_space_group_name_Hall '-P 2ac 2ab'
_symmetry_space_group_name_H-M 'P b c a'
_atom_sites_solution_hydrogens geom
_atom_sites_solution_primary direct
_atom_sites_solution_secondary difmap
_audit_creation_method SHELXL-97
_cell_angle_alpha 90.00
_cell_angle_beta 90.00
_cell_angle_gamma 90.00
_cell_formula_units_Z 8
_cell_length_a 19.8575(9)
_cell_length_b 7.0316(3)
_cell_length_c 27.9026(13)
_cell_measurement_reflns_used 4218
_cell_measurement_temperature 150(2)
_cell_measurement_theta_max 24.91
_cell_measurement_theta_min 3.16
_cell_volume 3896.0(3)
_computing_cell_refinement 'SAINT v.7.68a (Bruker, 2010)'
_computing_data_collection 'APEX2 v2010.1-2 (Bruker, 2010)'
_computing_data_reduction SAINT
_computing_molecular_graphics SHELXTL
_computing_publication_material SHELXTL
_computing_structure_refinement SHELXTL
_computing_structure_solution 'SHELXTL v.6.12 (Sheldrick, 2008)'
_diffrn_ambient_temperature 150(2)
_diffrn_measured_fraction_theta_full 0.988
_diffrn_measured_fraction_theta_max 0.988
_diffrn_measurement_device_type 'Bruker Nonius X8APEX-II CCD'
_diffrn_measurement_method '\w and \f scans'
_diffrn_radiation_monochromator graphite
_diffrn_radiation_source 'fine-focus sealed tube'
_diffrn_radiation_type MoK\a
_diffrn_radiation_wavelength 0.71073
_diffrn_reflns_av_R_equivalents 0.0484
_diffrn_reflns_av_sigmaI/netI 0.0406
_diffrn_reflns_limit_h_max 22
_diffrn_reflns_limit_h_min -23
_diffrn_reflns_limit_k_max 8
_diffrn_reflns_limit_k_min -6
_diffrn_reflns_limit_l_max 24
_diffrn_reflns_limit_l_min -32
_diffrn_reflns_number 22060
_diffrn_reflns_theta_full 25.11
_diffrn_reflns_theta_max 25.11
_diffrn_reflns_theta_min 3.55
_diffrn_standards_number 0
_exptl_absorpt_coefficient_mu 0.101
_exptl_absorpt_correction_T_max 0.998
_exptl_absorpt_correction_T_min 0.789
_exptl_absorpt_correction_type multi-scan
_exptl_absorpt_process_details 'SADABS (Sheldrick, 2008)'
_exptl_crystal_colour yellow
_exptl_crystal_density_diffrn 1.440
_exptl_crystal_density_method 'not measured'
_exptl_crystal_description lath
_exptl_crystal_F_000 1744
_exptl_crystal_size_max 0.20
_exptl_crystal_size_mid 0.10
_exptl_crystal_size_min 0.02
_refine_diff_density_max 0.355
_refine_diff_density_min -0.361
_refine_diff_density_rms 0.045
_refine_ls_extinction_method none
_refine_ls_goodness_of_fit_ref 1.033
_refine_ls_hydrogen_treatment constr
_refine_ls_matrix_type full
_refine_ls_number_parameters 289
_refine_ls_number_reflns 3438
_refine_ls_number_restraints 0
_refine_ls_restrained_S_all 1.033
_refine_ls_R_factor_all 0.0740
_refine_ls_R_factor_gt 0.0475
_refine_ls_shift/su_max 0.000
_refine_ls_shift/su_mean 0.000
_refine_ls_structure_factor_coef Fsqd
_refine_ls_weighting_details 'calc w=1/[\s^2^(Fo^2^)+(0.0404P)^2^+3.0628P] where P=(Fo^2^+2Fc^2^)/3'
_refine_ls_weighting_scheme calc
_refine_ls_wR_factor_gt 0.1008
_refine_ls_wR_factor_ref 0.1120
_reflns_number_gt 2569
_reflns_number_total 3438
_reflns_threshold_expression I>2\s(I)
_cod_data_source_file jo4020326_si_004.cif
_cod_data_source_block mb1108
_cod_database_code 4029097

loop_
_symmetry_equiv_pos_as_xyz
'x, y, z'
'-x+1/2, -y, z+1/2'
'-x, y+1/2, -z+1/2'
'x+1/2, -y+1/2, -z'
'-x, -y, -z'
'x-1/2, y, -z-1/2'
'x, -y-1/2, z-1/2'
'-x-1/2, y-1/2, z'

loop_
_atom_site_label
_atom_site_type_symbol
_atom_site_fract_x
_atom_site_fract_y
_atom_site_fract_z
_atom_site_U_iso_or_equiv
_atom_site_adp_type
_atom_site_occupancy
_atom_site_symmetry_multiplicity
_atom_site_calc_flag
_atom_site_refinement_flags
N1 N 0.41701(10) 0.9790(3) 0.50205(8) 0.0332(5) Uani 1 1 d .
N2 N 0.45748(10) 0.3954(3) 0.54210(7) 0.0323(5) Uani 1 1 d .
N3 N 0.25493(13) 0.8156(3) 0.71473(8) 0.0450(6) Uani 1 1 d .
O31 O 0.30135(13) 0.8457(5) 0.74037(9) 0.1116(12) Uani 1 1 d .
O32 O 0.19857(13) 0.8321(5) 0.72810(8) 0.1072(11) Uani 1 1 d .
N4 N 0.51021(10) -0.3577(3) 0.31470(8) 0.0362(5) Uani 1 1 d .
O41 O 0.55900(10) -0.4193(3) 0.33643(8) 0.0594(6) Uani 1 1 d .
O42 O 0.48435(9) -0.4383(3) 0.28055(7) 0.0495(5) Uani 1 1 d .
C1 C 0.28820(10) 0.5604(3) 0.43906(8) 0.0213(5) Uani 1 1 d .
C2 C 0.25917(10) 0.5859(3) 0.48543(8) 0.0220(5) Uani 1 1 d .
H2A H 0.2122 0.5765 0.4914 0.026 Uiso 1 1 calc R
C3 C 0.30454(10) 0.6246(3) 0.51984(8) 0.0208(5) Uani 1 1 d .
C4 C 0.37566(10) 0.6263(3) 0.49703(8) 0.0205(5) Uani 1 1 d .
C5 C 0.36397(10) 0.5722(3) 0.44284(7) 0.0208(5) Uani 1 1 d .
H5A H 0.3807 0.6777 0.4219 0.025 Uiso 1 1 calc R
C6 C 0.39325(10) 0.3872(3) 0.42598(8) 0.0211(5) Uani 1 1 d .
H6A H 0.4145 0.3051 0.4484 0.025 Uiso 1 1 calc R
C7 C 0.38983(10) 0.3359(3) 0.37966(7) 0.0203(5) Uani 1 1 d .
C8 C 0.35100(11) 0.4421(3) 0.34416(8) 0.0263(5) Uani 1 1 d .
H8A H 0.3696 0.4518 0.3129 0.032 Uiso 1 1 calc R
C9 C 0.29111(12) 0.5277(3) 0.35168(8) 0.0282(5) Uani 1 1 d .
H9A H 0.2697 0.5825 0.3246 0.034 Uiso 1 1 calc R
C10 C 0.25675(11) 0.5440(3) 0.39664(8) 0.0258(5) Uani 1 1 d .
H10A H 0.2089 0.5432 0.3964 0.031 Uiso 1 1 calc R
C11 C 0.40223(10) 0.8223(3) 0.50039(8) 0.0227(5) Uani 1 1 d .
C12 C 0.42202(11) 0.4956(3) 0.52233(8) 0.0221(5) Uani 1 1 d .
C13 C 0.29244(11) 0.6721(3) 0.57010(8) 0.0226(5) Uani 1 1 d .
C14 C 0.22620(11) 0.6905(3) 0.58712(8) 0.0254(5) Uani 1 1 d .
H14A H 0.1895 0.6710 0.5658 0.031 Uiso 1 1 calc R
C15 C 0.21375(12) 0.7366(3) 0.63421(8) 0.0311(6) Uani 1 1 d .
H15A H 0.1688 0.7484 0.6456 0.037 Uiso 1 1 calc R
C16 C 0.26747(12) 0.7655(3) 0.66468(8) 0.0307(6) Uani 1 1 d .
C17 C 0.33307(12) 0.7491(3) 0.64949(8) 0.0324(6) Uani 1 1 d .
H17A H 0.3694 0.7690 0.6711 0.039 Uiso 1 1 calc R
C18 C 0.34502(11) 0.7033(3) 0.60232(8) 0.0283(5) Uani 1 1 d .
H18A H 0.3902 0.6926 0.5914 0.034 Uiso 1 1 calc R
C19 C 0.42263(10) 0.1581(3) 0.36233(7) 0.0217(5) Uani 1 1 d .
C20 C 0.47706(11) 0.0768(3) 0.38664(8) 0.0269(5) Uani 1 1 d .
H20A H 0.4945 0.1383 0.4143 0.032 Uiso 1 1 calc R
C21 C 0.50583(11) -0.0907(3) 0.37130(8) 0.0292(5) Uani 1 1 d .
H21A H 0.5425 -0.1454 0.3882 0.035 Uiso 1 1 calc R
C22 C 0.48033(11) -0.1773(3) 0.33093(8) 0.0264(5) Uani 1 1 d .
C23 C 0.42711(11) -0.1020(3) 0.30558(8) 0.0292(5) Uani 1 1 d .
H23A H 0.4104 -0.1637 0.2777 0.035 Uiso 1 1 calc R
C24 C 0.39860(11) 0.0652(3) 0.32163(8) 0.0259(5) Uani 1 1 d .
H24A H 0.3617 0.1183 0.3045 0.031 Uiso 1 1 calc R

loop_
_atom_site_aniso_label
_atom_site_aniso_U_11
_atom_site_aniso_U_22
_atom_site_aniso_U_33
_atom_site_aniso_U_23
_atom_site_aniso_U_13
_atom_site_aniso_U_12
N1 0.0294(11) 0.0244(11) 0.0458(13) -0.0027(9) -0.0026(9) -0.0035(9)
N2 0.0350(11) 0.0296(11) 0.0321(11) -0.0044(9) -0.0035(9) 0.0065(10)
N3 0.0558(15) 0.0508(14) 0.0285(12) -0.0052(11) 0.0086(12) 0.0143(12)
O31 0.0746(17) 0.211(4) 0.0488(15) -0.0700(19) -0.0103(13) 0.023(2)
O32 0.0627(16) 0.222(4) 0.0372(13) -0.0204(17) 0.0215(12) 0.0097(19)
N4 0.0310(11) 0.0315(12) 0.0460(14) -0.0091(11) 0.0098(10) 0.0015(10)
O41 0.0515(12) 0.0506(12) 0.0762(15) -0.0149(11) -0.0120(11) 0.0269(10)
O42 0.0451(11) 0.0439(11) 0.0597(13) -0.0259(10) 0.0050(10) 0.0025(9)
C1 0.0189(11) 0.0182(11) 0.0269(12) -0.0005(9) -0.0003(9) 0.0023(9)
C2 0.0190(11) 0.0174(11) 0.0296(12) -0.0003(10) 0.0007(10) 0.0005(9)
C3 0.0213(11) 0.0141(10) 0.0272(12) -0.0001(9) 0.0011(9) 0.0002(8)
C4 0.0183(11) 0.0170(10) 0.0262(12) -0.0014(9) -0.0009(9) -0.0011(9)
C5 0.0203(11) 0.0212(11) 0.0209(11) 0.0010(9) 0.0013(9) -0.0012(9)
C6 0.0167(10) 0.0203(11) 0.0264(12) -0.0003(9) -0.0004(9) -0.0011(9)
C7 0.0170(10) 0.0202(11) 0.0238(12) 0.0016(9) 0.0014(9) -0.0027(9)
C8 0.0310(12) 0.0254(12) 0.0224(12) 0.0027(10) 0.0039(10) -0.0004(10)
C9 0.0349(13) 0.0261(12) 0.0237(13) 0.0023(10) -0.0037(10) 0.0063(10)
C10 0.0223(11) 0.0244(12) 0.0307(13) 0.0004(10) -0.0042(10) 0.0056(10)
C11 0.0166(11) 0.0260(12) 0.0257(12) -0.0019(10) -0.0008(9) 0.0011(10)
C12 0.0222(11) 0.0224(11) 0.0218(12) -0.0059(10) 0.0017(10) -0.0018(10)
C13 0.0255(11) 0.0155(10) 0.0267(13) -0.0006(9) 0.0009(10) 0.0003(9)
C14 0.0246(12) 0.0240(12) 0.0277(13) 0.0022(10) 0.0013(10) -0.0004(10)
C15 0.0315(13) 0.0299(13) 0.0318(14) 0.0030(11) 0.0103(11) 0.0032(11)
C16 0.0431(15) 0.0260(12) 0.0229(13) 0.0002(10) 0.0054(11) 0.0074(11)
C17 0.0358(14) 0.0326(13) 0.0289(14) -0.0086(11) -0.0038(11) 0.0066(11)
C18 0.0253(12) 0.0283(13) 0.0312(14) -0.0075(10) 0.0013(10) 0.0026(10)
C19 0.0176(10) 0.0262(12) 0.0214(12) 0.0013(9) 0.0041(9) -0.0024(9)
C20 0.0216(11) 0.0334(13) 0.0259(13) -0.0054(10) -0.0016(9) 0.0003(10)
C21 0.0243(12) 0.0323(13) 0.0311(13) 0.0003(11) -0.0006(10) 0.0060(10)
C22 0.0244(12) 0.0234(12) 0.0315(13) -0.0011(10) 0.0087(10) 0.0018(10)
C23 0.0281(12) 0.0345(13) 0.0251(12) -0.0089(10) 0.0028(10) -0.0024(11)
C24 0.0228(11) 0.0336(13) 0.0214(12) -0.0022(10) -0.0011(9) 0.0037(10)

loop_
_atom_type_symbol
_atom_type_description
_atom_type_scat_dispersion_real
_atom_type_scat_dispersion_imag
_atom_type_scat_source
C C 0.0033 0.0016 'International Tables Vol C Tables 4.2.6.8 and 6.1.1.4'
H H 0.0000 0.0000 'International Tables Vol C Tables 4.2.6.8 and 6.1.1.4'
N N 0.0061 0.0033 'International Tables Vol C Tables 4.2.6.8 and 6.1.1.4'
O O 0.0106 0.0060 'International Tables Vol C Tables 4.2.6.8 and 6.1.1.4'

loop_
_geom_angle_atom_site_label_1
_geom_angle_atom_site_label_2
_geom_angle_atom_site_label_3
_geom_angle
O32 N3 O31 121.8(2)
O32 N3 C16 119.0(2)
O31 N3 C16 119.1(2)
O42 N4 O41 123.8(2)
O42 N4 C22 118.0(2)
O41 N4 C22 118.2(2)
C10 C1 C2 128.43(19)
C10 C1 C5 122.0(2)
C2 C1 C5 109.39(18)
C3 C2 C1 113.71(19)
C3 C2 H2A 123.1
C1 C2 H2A 123.1
C2 C3 C13 128.41(19)
C2 C3 C4 108.60(18)
C13 C3 C4 122.85(18)
C11 C4 C12 109.07(17)
C11 C4 C3 107.83(16)
C12 C4 C3 111.49(17)
C11 C4 C5 109.76(17)
C12 C4 C5 113.55(17)
C3 C4 C5 104.95(16)
C6 C5 C1 108.43(17)
C6 C5 C4 116.90(17)
C1 C5 C4 103.12(16)
C6 C5 H5A 109.4
C1 C5 H5A 109.4
C4 C5 H5A 109.4
C7 C6 C5 121.0(2)
C7 C6 H6A 119.5
C5 C6 H6A 119.5
C6 C7 C8 122.81(19)
C6 C7 C19 121.00(19)
C8 C7 C19 116.08(18)
C9 C8 C7 126.0(2)
C9 C8 H8A 117.0
C7 C8 H8A 117.0
C8 C9 C10 126.3(2)
C8 C9 H9A 116.9
C10 C9 H9A 116.9
C1 C10 C9 123.8(2)
C1 C10 H10A 118.1
C9 C10 H10A 118.1
N1 C11 C4 173.8(2)
N2 C12 C4 179.5(2)
C18 C13 C14 117.9(2)
C18 C13 C3 122.08(19)
C14 C13 C3 119.97(19)
C15 C14 C13 120.9(2)
C15 C14 H14A 119.6
C13 C14 H14A 119.6
C14 C15 C16 119.0(2)
C14 C15 H15A 120.5
C16 C15 H15A 120.5
C17 C16 C15 122.0(2)
C17 C16 N3 118.4(2)
C15 C16 N3 119.5(2)
C16 C17 C18 118.6(2)
C16 C17 H17A 120.7
C18 C17 H17A 120.7
C17 C18 C13 121.6(2)
C17 C18 H18A 119.2
C13 C18 H18A 119.2
C24 C19 C20 117.9(2)
C24 C19 C7 120.52(19)
C20 C19 C7 121.56(19)
C21 C20 C19 121.3(2)
C21 C20 H20A 119.4
C19 C20 H20A 119.4
C22 C21 C20 118.7(2)
C22 C21 H21A 120.7
C20 C21 H21A 120.7
C21 C22 C23 122.1(2)
C21 C22 N4 119.0(2)
C23 C22 N4 118.9(2)
C22 C23 C24 118.4(2)
C22 C23 H23A 120.8
C24 C23 H23A 120.8
C23 C24 C19 121.5(2)
C23 C24 H24A 119.2
C19 C24 H24A 119.2

loop_
_geom_bond_atom_site_label_1
_geom_bond_atom_site_label_2
_geom_bond_distance
N1 C11 1.141(3)
N2 C12 1.139(3)
N3 O32 1.185(3)
N3 O31 1.186(3)
N3 C16 1.462(3)
N4 O42 1.221(3)
N4 O41 1.222(3)
N4 C22 1.472(3)
C1 C10 1.343(3)
C1 C2 1.428(3)
C1 C5 1.511(3)
C2 C3 1.344(3)
C2 H2A 0.9500
C3 C13 1.461(3)
C3 C4 1.549(3)
C4 C11 1.479(3)
C4 C12 1.480(3)
C4 C5 1.576(3)
C5 C6 1.501(3)
C5 H5A 1.0000
C6 C7 1.344(3)
C6 H6A 0.9500
C7 C8 1.461(3)
C7 C19 1.490(3)
C8 C9 1.349(3)
C8 H8A 0.9500
C9 C10 1.432(3)
C9 H9A 0.9500
C10 H10A 0.9500
C13 C18 1.395(3)
C13 C14 1.404(3)
C14 C15 1.376(3)
C14 H14A 0.9500
C15 C16 1.379(3)
C15 H15A 0.9500
C16 C17 1.375(3)
C17 C18 1.376(3)
C17 H17A 0.9500
C18 H18A 0.9500
C19 C24 1.394(3)
C19 C20 1.398(3)
C20 C21 1.377(3)
C20 H20A 0.9500
C21 C22 1.377(3)
C21 H21A 0.9500
C22 C23 1.377(3)
C23 C24 1.380(3)
C23 H23A 0.9500
C24 H24A 0.9500

loop_
_geom_torsion_atom_site_label_1
_geom_torsion_atom_site_label_2
_geom_torsion_atom_site_label_3
_geom_torsion_atom_site_label_4
_geom_torsion
C10 C1 C2 C3 -171.0(2)
C5 C1 C2 C3 3.7(3)
C1 C2 C3 C13 175.1(2)
C1 C2 C3 C4 -0.7(2)
C2 C3 C4 C11 114.57(19)
C13 C3 C4 C11 -61.5(2)
C2 C3 C4 C12 -125.73(19)
C13 C3 C4 C12 58.2(3)
C2 C3 C4 C5 -2.4(2)
C13 C3 C4 C5 -178.49(18)
C10 C1 C5 C6 -65.2(3)
C2 C1 C5 C6 119.77(19)
C10 C1 C5 C4 170.2(2)
C2 C1 C5 C4 -4.8(2)
C11 C4 C5 C6 129.78(18)
C12 C4 C5 C6 7.4(3)
C3 C4 C5 C6 -114.59(18)
C11 C4 C5 C1 -111.39(18)
C12 C4 C5 C1 126.25(18)
C3 C4 C5 C1 4.2(2)
C1 C5 C6 C7 68.7(2)
C4 C5 C6 C7 -175.32(18)
C5 C6 C7 C8 -7.7(3)
C5 C6 C7 C19 176.11(17)
C6 C7 C8 C9 -36.9(3)
C19 C7 C8 C9 139.4(2)
C7 C8 C9 C10 5.3(4)
C2 C1 C10 C9 176.9(2)
C5 C1 C10 C9 2.9(3)
C8 C9 C10 C1 32.6(4)
C2 C3 C13 C18 178.0(2)
C4 C3 C13 C18 -6.8(3)
C2 C3 C13 C14 -3.1(3)
C4 C3 C13 C14 172.22(18)
C18 C13 C14 C15 -0.5(3)
C3 C13 C14 C15 -179.5(2)
C13 C14 C15 C16 0.3(3)
C14 C15 C16 C17 -0.2(4)
C14 C15 C16 N3 179.7(2)
O32 N3 C16 C17 179.2(3)
O31 N3 C16 C17 2.1(4)
O32 N3 C16 C15 -0.7(4)
O31 N3 C16 C15 -177.8(3)
C15 C16 C17 C18 0.3(4)
N3 C16 C17 C18 -179.6(2)
C16 C17 C18 C13 -0.5(4)
C14 C13 C18 C17 0.6(3)
C3 C13 C18 C17 179.6(2)
C6 C7 C19 C24 154.2(2)
C8 C7 C19 C24 -22.2(3)
C6 C7 C19 C20 -24.3(3)
C8 C7 C19 C20 159.3(2)
C24 C19 C20 C21 -0.6(3)
C7 C19 C20 C21 178.0(2)
C19 C20 C21 C22 0.6(3)
C20 C21 C22 C23 -0.1(3)
C20 C21 C22 N4 -179.16(19)
O42 N4 C22 C21 175.7(2)
O41 N4 C22 C21 -3.6(3)
O42 N4 C22 C23 -3.4(3)
O41 N4 C22 C23 177.3(2)
C21 C22 C23 C24 -0.3(3)
N4 C22 C23 C24 178.7(2)
C22 C23 C24 C19 0.3(3)
C20 C19 C24 C23 0.2(3)
C7 C19 C24 C23 -178.4(2)
